data_1556653
loop_
_publ_author_name
'Tao, Xin'
'\<Skoch, Karel'
'Daniliuc, Constantin G.'
'Kehr, Gerald'
'Erker, Gerhard'

_publ_section_title
;
 Borane-induced ring closure reaction of oligomethylene-linked bis-allenes
;
_journal_issue 6
_journal_name_full 'Chemical Science'
_journal_page_first 1542
_journal_page_last 1548
_journal_paper_doi 10.1039/C9SC03870A
_journal_volume 11
_journal_year 2020
_chemical_formula_sum 'C27 H21 B F10'
_chemical_formula_weight 546.25
_space_group_crystal_system monoclinic
_space_group_IT_number 14
_space_group_name_Hall '-P 2ybc'
_space_group_name_H-M_alt 'P 1 21/c 1'
_atom_sites_solution_hydrogens geom
_audit_creation_method 'APEX3 v2016.1-0'
_audit_update_record
;
2019-06-13 deposited with the CCDC.	2019-12-17 downloaded from the CCDC.
;
_cell_angle_alpha 90
_cell_angle_beta 95.037(4)
_cell_angle_gamma 90
_cell_formula_units_Z 4
_cell_length_a 6.4255(4)
_cell_length_b 17.4610(10)
_cell_length_c 21.2763(13)
_cell_measurement_reflns_used 9956
_cell_measurement_temperature 100.(2)
_cell_measurement_theta_max 66.6604
_cell_measurement_theta_min 3.2800
_cell_volume 2377.9(2)
_computing_cell_refinement 'SAINT V8.37A (Bruker AXS Inc., 2015)'
_computing_data_collection 'APEX3 v2016.1-0 (Bruker AXS Inc., 2016)'
_computing_data_reduction 'SAINT V8.37A (Bruker AXS Inc., 2015)'
_computing_molecular_graphics 'APEX3 v2016.1-0 (Bruker AXS Inc., 2016)'
_computing_publication_material 'APEX3 v2016.1-0 (Bruker AXS Inc., 2016)'
_computing_structure_refinement 'SHELXL-2014/7 (Sheldrick, 2014)'
_computing_structure_solution 'SHELXL-2014/7 (Sheldrick, 2014)'
_diffrn_ambient_temperature 100.(2)
_diffrn_detector_area_resol_mean 8.3333
_diffrn_measured_fraction_theta_full 0.975
_diffrn_measured_fraction_theta_max 0.975
_diffrn_measurement_device_type 'Kappa CCD APEXII'
_diffrn_measurement_method 'phi / omega scans'
_diffrn_radiation_monochromator graphite
_diffrn_radiation_type CuK\a
_diffrn_radiation_wavelength 1.54178
_diffrn_reflns_av_R_equivalents 0.0439
_diffrn_reflns_av_unetI/netI 0.0440
_diffrn_reflns_limit_h_max 7
_diffrn_reflns_limit_h_min -7
_diffrn_reflns_limit_k_max 20
_diffrn_reflns_limit_k_min -20
_diffrn_reflns_limit_l_max 24
_diffrn_reflns_limit_l_min -24
_diffrn_reflns_number 11802
_diffrn_reflns_theta_full 66.74
_diffrn_reflns_theta_max 66.74
_diffrn_reflns_theta_min 4.17
_diffrn_source 'fine-focus sealed tube'
_diffrn_source_type 'fine-focus sealed tube'
_exptl_absorpt_coefficient_mu 1.255
_exptl_absorpt_correction_T_max 0.92
_exptl_absorpt_correction_T_min 0.77
_exptl_absorpt_correction_type multi-scan
_exptl_absorpt_process_details
;
Bruker AXS (2014). SADABS, Version 2014/5, Bruker AXS Inc., Madison, Wisconsin,
USA.
;
_exptl_crystal_colour colourless
_exptl_crystal_density_diffrn 1.526
_exptl_crystal_density_method 'not measured'
_exptl_crystal_description plate
_exptl_crystal_F_000 1112
_exptl_crystal_size_max 0.200
_exptl_crystal_size_mid 0.120
_exptl_crystal_size_min 0.070
_refine_diff_density_max 0.307
_refine_diff_density_min -0.215
_refine_ls_extinction_method none
_refine_ls_goodness_of_fit_ref 1.056
_refine_ls_hydrogen_treatment constr
_refine_ls_matrix_type full
_refine_ls_number_parameters 343
_refine_ls_number_reflns 4116
_refine_ls_number_restraints 0
_refine_ls_restrained_S_all 1.056
_refine_ls_R_factor_all 0.0544
_refine_ls_R_factor_gt 0.0402
_refine_ls_shift/su_max 0.000
_refine_ls_shift/su_mean 0.000
_refine_ls_structure_factor_coef Fsqd
_refine_ls_weighting_details 'w=1/[\s^2^(Fo^2^)+(0.0423P)^2^+0.7890P] where P=(Fo^2^+2Fc^2^)/3'
_refine_ls_weighting_scheme calc
_refine_ls_wR_factor_gt 0.0943
_refine_ls_wR_factor_ref 0.1007
_reflns_number_gt 3248
_reflns_number_total 4116
_reflns_threshold_expression 'I > 2\s(I)'
_cod_data_source_file c9sc03870a2.cif
_cod_data_source_block erk9518
_cod_depositor_comments
;Adding full bibliography for 1556647--1556655.cif.

 Adding full bibliography for 1556647--1556655.cif.
;
_cod_database_code 1556653

loop_
_space_group_symop_operation_xyz
'x, y, z'
'-x, y+1/2, -z+1/2'
'-x, -y, -z'
'x, -y-1/2, z-1/2'

loop_
_atom_site_type_symbol
_atom_site_label
_atom_site_fract_x
_atom_site_fract_y
_atom_site_fract_z
_atom_site_U_iso_or_equiv
_atom_site_adp_type
_atom_site_calc_flag
_atom_site_refinement_flags_adp
_atom_site_refinement_flags_posn
_atom_site_occupancy
C C1 0.1689(3) 0.02424(12) 0.66741(12) 0.0304(5) Uani d . . 1
H H1A 0.1789 0.0261 0.6232 0.036 Uiso calc U R 1
H H1B 0.0653 -0.0067 0.6841 0.036 Uiso calc U R 1
C C2 0.2983(3) 0.06442(11) 0.70559(10) 0.0235(4) Uani d . . 1
H H2 0.284 0.0612 0.7496 0.028 Uiso calc U R 1
C C3 0.4679(3) 0.11526(10) 0.68428(9) 0.0193(4) Uani d . . 1
H H3 0.4565 0.1136 0.6371 0.023 Uiso calc U R 1
C C4 0.4497(3) 0.20103(10) 0.70368(9) 0.0178(4) Uani d . . 1
C C5 0.6010(3) 0.25290(10) 0.66936(9) 0.0185(4) Uani d . . 1
H H5A 0.6171 0.3009 0.694 0.022 Uiso calc U R 1
H H5B 0.7389 0.2272 0.6736 0.022 Uiso calc U R 1
C C6 0.5020(3) 0.20901(11) 0.77669(9) 0.0200(4) Uani d . . 1
H H6 0.3981 0.1768 0.797 0.024 Uiso calc U R 1
C C7 0.7176(3) 0.17642(11) 0.79775(9) 0.0234(5) Uani d . . 1
H H7A 0.7428 0.1805 0.8442 0.028 Uiso calc U R 1
H H7B 0.8258 0.207 0.7788 0.028 Uiso calc U R 1
C C8 0.7362(3) 0.09267(12) 0.77816(10) 0.0259(5) Uani d . . 1
H H8A 0.8805 0.0746 0.7898 0.031 Uiso calc U R 1
H H8B 0.6403 0.0611 0.8013 0.031 Uiso calc U R 1
C C9 0.6835(3) 0.08215(11) 0.70739(9) 0.0220(4) Uani d . . 1
H H9A 0.6858 0.0268 0.6972 0.026 Uiso calc U R 1
H H9B 0.792 0.1076 0.6845 0.026 Uiso calc U R 1
C C10 0.4680(3) 0.29089(11) 0.79736(9) 0.0229(4) Uani d . . 1
C C11 0.2524(3) 0.32211(12) 0.77802(11) 0.0293(5) Uani d . . 1
H H11A 0.1493 0.2964 0.8028 0.035 Uiso calc U R 1
H H11B 0.2493 0.3776 0.7875 0.035 Uiso calc U R 1
C C12 0.1926(3) 0.30981(11) 0.70855(11) 0.0262(5) Uani d . . 1
C C13 0.2228(3) 0.22852(11) 0.68777(10) 0.0218(4) Uani d . . 1
H H13A 0.1869 0.2247 0.6417 0.026 Uiso calc U R 1
H H13B 0.1267 0.1946 0.7088 0.026 Uiso calc U R 1
C C14 0.6130(4) 0.33406(12) 0.82789(10) 0.0286(5) Uani d . . 1
H H14A 0.5824 0.3856 0.838 0.034 Uiso calc U R 1
H H14B 0.7477 0.3135 0.8397 0.034 Uiso calc U R 1
C C15 0.1286(4) 0.36594(12) 0.66975(12) 0.0338(5) Uani d . . 1
H H15A 0.0988 0.3559 0.626 0.041 Uiso calc U R 1
H H15B 0.1124 0.4162 0.6856 0.041 Uiso calc U R 1
B B1 0.5596(4) 0.27678(13) 0.59899(11) 0.0202(5) Uani d . . 1
C C21 0.4754(3) 0.21565(11) 0.54681(9) 0.0225(4) Uani d . . 1
F F22 0.7981(2) 0.15021(7) 0.55959(6) 0.0319(3) Uani d . . 1
C C22 0.6025(4) 0.15616(11) 0.53078(9) 0.0253(5) Uani d . . 1
F F23 0.6700(3) 0.04602(7) 0.47102(6) 0.0445(4) Uani d . . 1
C C23 0.5400(4) 0.10223(12) 0.48513(10) 0.0319(6) Uani d . . 1
F F24 0.2783(3) 0.05392(8) 0.41170(6) 0.0513(4) Uani d . . 1
C C24 0.3423(4) 0.10655(13) 0.45495(10) 0.0350(6) Uani d . . 1
F F25 0.0186(2) 0.17059(8) 0.43884(6) 0.0473(4) Uani d . . 1
C C25 0.2111(4) 0.16522(13) 0.46895(10) 0.0320(5) Uani d . . 1
F F26 0.1479(2) 0.27614(7) 0.52580(6) 0.0343(3) Uani d . . 1
C C26 0.2803(4) 0.21876(11) 0.51398(10) 0.0267(5) Uani d . . 1
C C31 0.6259(3) 0.35746(11) 0.57403(9) 0.0190(4) Uani d . . 1
F F32 0.6746(2) 0.30974(6) 0.47105(5) 0.0293(3) Uani d . . 1
C C32 0.6787(3) 0.36840(11) 0.51171(9) 0.0212(4) Uani d . . 1
F F33 0.7860(2) 0.44479(7) 0.42855(5) 0.0306(3) Uani d . . 1
C C33 0.7387(3) 0.43781(11) 0.48855(9) 0.0228(4) Uani d . . 1
F F34 0.8010(2) 0.56921(6) 0.50481(6) 0.0293(3) Uani d . . 1
C C34 0.7485(3) 0.50130(11) 0.52718(9) 0.0216(4) Uani d . . 1
F F35 0.7102(2) 0.55615(6) 0.62611(6) 0.0307(3) Uani d . . 1
C C35 0.7012(3) 0.49406(11) 0.58879(9) 0.0215(4) Uani d . . 1
F F36 0.5966(2) 0.42304(6) 0.67146(5) 0.0266(3) Uani d . . 1
C C36 0.6424(3) 0.42403(11) 0.61100(9) 0.0196(4) Uani d . . 1

loop_
_atom_site_aniso_label
_atom_site_aniso_U_11
_atom_site_aniso_U_22
_atom_site_aniso_U_33
_atom_site_aniso_U_12
_atom_site_aniso_U_13
_atom_site_aniso_U_23
C1 0.0231(12) 0.0266(10) 0.0427(14) -0.0033(9) 0.0102(10) -0.0072(9)
C2 0.0234(11) 0.0196(9) 0.0283(11) 0.0006(8) 0.0073(9) -0.0016(8)
C3 0.0220(11) 0.0202(9) 0.0160(10) -0.0010(8) 0.0032(8) -0.0015(7)
C4 0.0177(10) 0.0207(9) 0.0152(10) -0.0008(8) 0.0019(8) -0.0004(7)
C5 0.0166(10) 0.0196(9) 0.0195(10) -0.0015(8) 0.0021(8) -0.0010(8)
C6 0.0211(10) 0.0212(9) 0.0183(10) -0.0046(8) 0.0052(8) 0.0000(8)
C7 0.0263(11) 0.0281(10) 0.0157(10) -0.0024(9) 0.0007(9) 0.0014(8)
C8 0.0237(11) 0.0282(10) 0.0255(11) 0.0008(9) 0.0012(9) 0.0058(8)
C9 0.0226(11) 0.0203(9) 0.0236(11) 0.0004(8) 0.0044(8) -0.0002(8)
C10 0.0283(12) 0.0262(10) 0.0156(10) -0.0031(9) 0.0093(9) -0.0027(8)
C11 0.0262(12) 0.0259(11) 0.0364(13) -0.0005(9) 0.0061(10) -0.0109(9)
C12 0.0143(10) 0.0248(10) 0.0398(13) -0.0018(9) 0.0041(9) -0.0054(9)
C13 0.0167(10) 0.0241(10) 0.0246(11) -0.0023(8) 0.0029(8) -0.0037(8)
C14 0.0342(13) 0.0294(11) 0.0226(11) -0.0038(10) 0.0051(10) -0.0054(9)
C15 0.0264(12) 0.0240(10) 0.0498(15) 0.0033(9) -0.0037(11) -0.0040(10)
B1 0.0135(11) 0.0235(11) 0.0237(12) 0.0024(9) 0.0033(9) -0.0024(9)
C21 0.0327(12) 0.0191(9) 0.0154(10) -0.0027(9) 0.0006(9) 0.0021(8)
F22 0.0382(8) 0.0332(6) 0.0251(7) 0.0056(6) 0.0069(6) -0.0028(5)
C22 0.0349(13) 0.0259(10) 0.0154(10) -0.0042(9) 0.0031(9) 0.0018(8)
F23 0.0762(11) 0.0264(7) 0.0341(8) -0.0008(7) 0.0234(7) -0.0091(5)
C23 0.0574(17) 0.0211(10) 0.0198(11) -0.0056(10) 0.0172(11) -0.0023(8)
F24 0.0865(13) 0.0435(8) 0.0244(7) -0.0313(8) 0.0075(7) -0.0141(6)
C24 0.0589(17) 0.0311(11) 0.0151(11) -0.0222(12) 0.0039(11) -0.0044(9)
F25 0.0490(9) 0.0622(9) 0.0278(8) -0.0225(7) -0.0125(7) 0.0011(6)
C25 0.0404(14) 0.0361(12) 0.0181(11) -0.0160(11) -0.0049(10) 0.0036(9)
F26 0.0338(8) 0.0329(7) 0.0343(7) 0.0015(6) -0.0082(6) 0.0034(5)
C26 0.0350(13) 0.0250(10) 0.0195(11) -0.0047(9) -0.0010(9) 0.0034(8)
C31 0.0159(10) 0.0246(10) 0.0164(10) 0.0010(8) 0.0003(8) -0.0001(8)
F32 0.0441(8) 0.0280(6) 0.0170(6) -0.0066(6) 0.0088(5) -0.0053(5)
C32 0.0205(11) 0.0259(10) 0.0170(10) -0.0013(8) 0.0006(8) -0.0022(8)
F33 0.0385(8) 0.0372(7) 0.0168(6) -0.0059(6) 0.0064(5) 0.0044(5)
C33 0.0220(11) 0.0315(10) 0.0152(10) 0.0003(9) 0.0027(8) 0.0043(8)
F34 0.0307(7) 0.0235(6) 0.0340(7) -0.0030(5) 0.0050(5) 0.0087(5)
C34 0.0179(11) 0.0217(9) 0.0252(11) -0.0012(8) 0.0023(8) 0.0054(8)
F35 0.0411(8) 0.0200(6) 0.0319(7) -0.0040(5) 0.0084(6) -0.0052(5)
C35 0.0209(11) 0.0189(9) 0.0249(11) 0.0013(8) 0.0029(8) -0.0030(8)
F36 0.0382(7) 0.0238(6) 0.0190(6) -0.0036(5) 0.0097(5) -0.0029(5)
C36 0.0195(10) 0.0243(10) 0.0153(10) 0.0020(8) 0.0028(8) 0.0008(8)

loop_
_atom_type_symbol
_atom_type_description
_atom_type_scat_dispersion_real
_atom_type_scat_dispersion_imag
_atom_type_scat_source
C C 0.0181 0.0091 'International Tables Vol C Tables 4.2.6.8 and 6.1.1.4'
H H 0.0000 0.0000 'International Tables Vol C Tables 4.2.6.8 and 6.1.1.4'
B B 0.0090 0.0039 'International Tables Vol C Tables 4.2.6.8 and 6.1.1.4'
F F 0.0727 0.0534 'International Tables Vol C Tables 4.2.6.8 and 6.1.1.4'

loop_
_geom_angle_atom_site_label_1
_geom_angle_atom_site_label_2
_geom_angle_atom_site_label_3
_geom_angle
C2 C1 H1A 120.0
C2 C1 H1B 120.0
H1A C1 H1B 120.0
C1 C2 C3 124.4(2)
C1 C2 H2 117.8
C3 C2 H2 117.8
C2 C3 C9 109.68(16)
C2 C3 C4 114.41(16)
C9 C3 C4 111.20(15)
C2 C3 H3 107.1
C9 C3 H3 107.1
C4 C3 H3 107.1
C13 C4 C5 109.44(15)
C13 C4 C3 109.35(15)
C5 C4 C3 111.71(15)
C13 C4 C6 107.81(15)
C5 C4 C6 108.98(15)
C3 C4 C6 109.46(15)
B1 C5 C4 123.15(17)
B1 C5 H5A 106.5
C4 C5 H5A 106.5
B1 C5 H5B 106.5
C4 C5 H5B 106.5
H5A C5 H5B 106.5
C10 C6 C7 114.56(17)
C10 C6 C4 110.33(15)
C7 C6 C4 111.57(16)
C10 C6 H6 106.6
C7 C6 H6 106.6
C4 C6 H6 106.6
C6 C7 C8 111.54(17)
C6 C7 H7A 109.3
C8 C7 H7A 109.3
C6 C7 H7B 109.3
C8 C7 H7B 109.3
H7A C7 H7B 108.0
C9 C8 C7 111.63(16)
C9 C8 H8A 109.3
C7 C8 H8A 109.3
C9 C8 H8B 109.3
C7 C8 H8B 109.3
H8A C8 H8B 108.0
C8 C9 C3 112.65(16)
C8 C9 H9A 109.1
C3 C9 H9A 109.1
C8 C9 H9B 109.1
C3 C9 H9B 109.1
H9A C9 H9B 107.8
C14 C10 C11 121.13(19)
C14 C10 C6 124.5(2)
C11 C10 C6 114.36(17)
C12 C11 C10 111.32(17)
C12 C11 H11A 109.4
C10 C11 H11A 109.4
C12 C11 H11B 109.4
C10 C11 H11B 109.4
H11A C11 H11B 108.0
C15 C12 C13 123.8(2)
C15 C12 C11 122.95(19)
C13 C12 C11 113.20(18)
C12 C13 C4 111.85(16)
C12 C13 H13A 109.2
C4 C13 H13A 109.2
C12 C13 H13B 109.2
C4 C13 H13B 109.2
H13A C13 H13B 107.9
C10 C14 H14A 120.0
C10 C14 H14B 120.0
H14A C14 H14B 120.0
C12 C15 H15A 120.0
C12 C15 H15B 120.0
H15A C15 H15B 120.0
C5 B1 C31 122.38(17)
C5 B1 C21 120.56(17)
C31 B1 C21 116.55(17)
C26 C21 C22 115.74(18)
C26 C21 B1 124.14(18)
C22 C21 B1 120.10(19)
F22 C22 C21 119.42(18)
F22 C22 C23 117.8(2)
C21 C22 C23 122.8(2)
F23 C23 C24 120.3(2)
F23 C23 C22 120.4(2)
C24 C23 C22 119.3(2)
F24 C24 C23 119.9(2)
F24 C24 C25 120.2(2)
C23 C24 C25 119.90(19)
F25 C25 C24 120.3(2)
F25 C25 C26 120.6(2)
C24 C25 C26 119.1(2)
F26 C26 C21 119.54(18)
F26 C26 C25 117.4(2)
C21 C26 C25 123.1(2)
C36 C31 C32 113.74(17)
C36 C31 B1 124.10(17)
C32 C31 B1 122.15(17)
F32 C32 C33 115.62(17)
F32 C32 C31 120.72(17)
C33 C32 C31 123.65(18)
F33 C33 C32 120.93(18)
F33 C33 C34 119.44(17)
C32 C33 C34 119.63(18)
F34 C34 C35 120.38(17)
F34 C34 C33 120.17(18)
C35 C34 C33 119.44(17)
F35 C35 C36 120.90(18)
F35 C35 C34 119.18(17)
C36 C35 C34 119.92(17)
F36 C36 C35 115.46(16)
F36 C36 C31 120.93(17)
C35 C36 C31 123.60(18)

loop_
_geom_bond_atom_site_label_1
_geom_bond_atom_site_label_2
_geom_bond_distance
C1 C2 1.313(3)
C1 H1A 0.95
C1 H1B 0.95
C2 C3 1.506(3)
C2 H2 0.95
C3 C9 1.542(3)
C3 C4 1.561(2)
C3 H3 1.0
C4 C13 1.544(3)
C4 C5 1.557(3)
C4 C6 1.566(3)
C5 B1 1.554(3)
C5 H5A 0.99
C5 H5B 0.99
C6 C10 1.517(3)
C6 C7 1.528(3)
C6 H6 1.0
C7 C8 1.528(3)
C7 H7A 0.99
C7 H7B 0.99
C8 C9 1.525(3)
C8 H8A 0.99
C8 H8B 0.99
C9 H9A 0.99
C9 H9B 0.99
C10 C14 1.324(3)
C10 C11 1.512(3)
C11 C12 1.509(3)
C11 H11A 0.99
C11 H11B 0.99
C12 C15 1.324(3)
C12 C13 1.504(3)
C13 H13A 0.99
C13 H13B 0.99
C14 H14A 0.95
C14 H14B 0.95
C15 H15A 0.95
C15 H15B 0.95
B1 C31 1.577(3)
B1 C21 1.600(3)
C21 C26 1.381(3)
C21 C22 1.383(3)
F22 C22 1.353(3)
C22 C23 1.387(3)
F23 C23 1.340(3)
C23 C24 1.374(4)
F24 C24 1.339(2)
C24 C25 1.376(4)
F25 C25 1.345(3)
C25 C26 1.384(3)
F26 C26 1.352(3)
C31 C36 1.402(3)
C31 C32 1.410(3)
F32 C32 1.340(2)
C32 C33 1.376(3)
F33 C33 1.343(2)
C33 C34 1.378(3)
F34 C34 1.332(2)
C34 C35 1.377(3)
F35 C35 1.342(2)
C35 C36 1.376(3)
F36 C36 1.344(2)

loop_
_geom_torsion_atom_site_label_1
_geom_torsion_atom_site_label_2
_geom_torsion_atom_site_label_3
_geom_torsion_atom_site_label_4
_geom_torsion
C1 C2 C3 C9 -113.5(2)
C1 C2 C3 C4 120.8(2)
C2 C3 C4 C13 -47.4(2)
C9 C3 C4 C13 -172.29(16)
C2 C3 C4 C5 -168.67(16)
C9 C3 C4 C5 66.4(2)
C2 C3 C4 C6 70.5(2)
C9 C3 C4 C6 -54.4(2)
C13 C4 C5 B1 -45.3(2)
C3 C4 C5 B1 75.9(2)
C6 C4 C5 B1 -163.00(17)
C13 C4 C6 C10 -56.5(2)
C5 C4 C6 C10 62.2(2)
C3 C4 C6 C10 -175.37(16)
C13 C4 C6 C7 174.95(15)
C5 C4 C6 C7 -66.4(2)
C3 C4 C6 C7 56.1(2)
C10 C6 C7 C8 177.08(16)
C4 C6 C7 C8 -56.7(2)
C6 C7 C8 C9 54.9(2)
C7 C8 C9 C3 -54.0(2)
C2 C3 C9 C8 -73.1(2)
C4 C3 C9 C8 54.4(2)
C7 C6 C10 C14 3.9(3)
C4 C6 C10 C14 -123.0(2)
C7 C6 C10 C11 -178.33(18)
C4 C6 C10 C11 54.8(2)
C14 C10 C11 C12 127.1(2)
C6 C10 C11 C12 -50.7(2)
C10 C11 C12 C15 -126.6(2)
C10 C11 C12 C13 50.7(2)
C15 C12 C13 C4 120.9(2)
C11 C12 C13 C4 -56.5(2)
C5 C4 C13 C12 -60.3(2)
C3 C4 C13 C12 177.00(16)
C6 C4 C13 C12 58.1(2)
C4 C5 B1 C31 145.56(19)
C4 C5 B1 C21 -43.0(3)
C5 B1 C21 C26 113.4(2)
C31 B1 C21 C26 -74.6(3)
C5 B1 C21 C22 -68.4(3)
C31 B1 C21 C22 103.5(2)
C26 C21 C22 F22 178.28(18)
B1 C21 C22 F22 0.0(3)
C26 C21 C22 C23 -0.5(3)
B1 C21 C22 C23 -178.78(19)
F22 C22 C23 F23 0.6(3)
C21 C22 C23 F23 179.45(19)
F22 C22 C23 C24 179.98(19)
C21 C22 C23 C24 -1.2(3)
F23 C23 C24 F24 0.7(3)
C22 C23 C24 F24 -178.62(18)
F23 C23 C24 C25 -178.86(18)
C22 C23 C24 C25 1.8(3)
F24 C24 C25 F25 -0.7(3)
C23 C24 C25 F25 178.9(2)
F24 C24 C25 C26 179.75(19)
C23 C24 C25 C26 -0.7(3)
C22 C21 C26 F26 -178.59(17)
B1 C21 C26 F26 -0.4(3)
C22 C21 C26 C25 1.7(3)
B1 C21 C26 C25 179.90(19)
F25 C25 C26 F26 -0.4(3)
C24 C25 C26 F26 179.13(19)
F25 C25 C26 C21 179.30(19)
C24 C25 C26 C21 -1.2(3)
C5 B1 C31 C36 -28.2(3)
C21 B1 C31 C36 159.98(19)
C5 B1 C31 C32 150.5(2)
C21 B1 C31 C32 -21.3(3)
C36 C31 C32 F32 178.69(18)
B1 C31 C32 F32 -0.1(3)
C36 C31 C32 C33 -0.7(3)
B1 C31 C32 C33 -179.51(19)
F32 C32 C33 F33 1.0(3)
C31 C32 C33 F33 -179.59(18)
F32 C32 C33 C34 -179.66(18)
C31 C32 C33 C34 -0.2(3)
F33 C33 C34 F34 1.1(3)
C32 C33 C34 F34 -178.23(18)
F33 C33 C34 C35 -179.62(18)
C32 C33 C34 C35 1.0(3)
F34 C34 C35 F35 -0.5(3)
C33 C34 C35 F35 -179.72(18)
F34 C34 C35 C36 178.45(18)
C33 C34 C35 C36 -0.8(3)
F35 C35 C36 F36 -0.2(3)
C34 C35 C36 F36 -179.11(18)
F35 C35 C36 C31 178.68(18)
C34 C35 C36 C31 -0.2(3)
C32 C31 C36 F36 179.76(17)
B1 C31 C36 F36 -1.5(3)
C32 C31 C36 C35 0.9(3)
B1 C31 C36 C35 179.72(19)
